data_7043461
loop_
_publ_author_name
'Bai, Jianliang'
'Xiao, Xia'
'Zhang, Yue'
'Chao, Jianbin'
'Chen, Xia'

_publ_section_title
;
 \b-Pyridylenolate zinc catalysts for the ring-opening homo- and
 copolymerization of \e-caprolactone and lactides
;
_journal_name_full 'Dalton Trans.'
_journal_paper_doi 10.1039/C7DT01877K
_journal_year 2017
_chemical_formula_sum 'C34 H38 N2 O2 Zn2'
_chemical_formula_weight 637.40
_space_group_crystal_system monoclinic
_space_group_IT_number 14
_space_group_name_Hall '-P 2ybc'
_space_group_name_H-M_alt 'P 1 21/c 1'
_symmetry_space_group_name_Hall '-P 2ybc'
_symmetry_space_group_name_H-M 'P 1 21/c 1'
_atom_sites_solution_hydrogens geom
_audit_creation_method SHELXL-2014/7
_audit_update_record
;
2017-06-23 deposited with the CCDC.
2017-06-27 downloaded from the CCDC.
;
_cell_angle_alpha 90
_cell_angle_beta 101.63(3)
_cell_angle_gamma 90
_cell_formula_units_Z 2
_cell_length_a 8.3871(17)
_cell_length_b 18.253(4)
_cell_length_c 10.316(2)
_cell_measurement_reflns_used 5970
_cell_measurement_temperature 293(2)
_cell_measurement_theta_max 28.3185
_cell_measurement_theta_min 2.3035
_cell_volume 1546.9(6)
_computing_structure_refinement 'SHELXL-2014/7 (Sheldrick, 2014)'
_diffrn_ambient_temperature 293(2)
_diffrn_measured_fraction_theta_full 0.998
_diffrn_measured_fraction_theta_max 0.995
_diffrn_measurement_device_type 'Bruker P4'
_diffrn_measurement_method '\w scans'
_diffrn_radiation_type MoK\a
_diffrn_radiation_wavelength 0.71073
_diffrn_reflns_av_R_equivalents 0.0385
_diffrn_reflns_av_unetI/netI 0.0353
_diffrn_reflns_Laue_measured_fraction_full 0.998
_diffrn_reflns_Laue_measured_fraction_max 0.995
_diffrn_reflns_limit_h_max 11
_diffrn_reflns_limit_h_min -10
_diffrn_reflns_limit_k_max 23
_diffrn_reflns_limit_k_min -24
_diffrn_reflns_limit_l_max 13
_diffrn_reflns_limit_l_min -6
_diffrn_reflns_number 10881
_diffrn_reflns_point_group_measured_fraction_full 0.998
_diffrn_reflns_point_group_measured_fraction_max 0.995
_diffrn_reflns_theta_full 25.242
_diffrn_reflns_theta_max 28.383
_diffrn_reflns_theta_min 2.232
_exptl_absorpt_coefficient_mu 1.582
_exptl_crystal_colour colourless
_exptl_crystal_density_diffrn 1.368
_exptl_crystal_description block
_exptl_crystal_F_000 664
_exptl_crystal_size_max 0.24
_exptl_crystal_size_mid 0.16
_exptl_crystal_size_min 0.07
_refine_diff_density_max 0.984
_refine_diff_density_min -2.286
_refine_diff_density_rms 0.108
_refine_ls_extinction_method none
_refine_ls_goodness_of_fit_ref 1.001
_refine_ls_hydrogen_treatment constr
_refine_ls_matrix_type full
_refine_ls_number_parameters 184
_refine_ls_number_reflns 3854
_refine_ls_number_restraints 0
_refine_ls_restrained_S_all 1.001
_refine_ls_R_factor_all 0.0633
_refine_ls_R_factor_gt 0.0582
_refine_ls_shift/su_max 0.001
_refine_ls_shift/su_mean 0.000
_refine_ls_structure_factor_coef Fsqd
_refine_ls_weighting_details 'w=1/[\s^2^(Fo^2^)+(0.2500P)^2^] where P=(Fo^2^+2Fc^2^)/3'
_refine_ls_weighting_scheme calc
_refine_ls_wR_factor_gt 0.2623
_refine_ls_wR_factor_ref 0.2703
_reflns_Friedel_coverage 0.000
_reflns_number_gt 3470
_reflns_number_total 3854
_reflns_threshold_expression 'I > 2\s(I)'
_cod_data_source_file c7dt01877k2.cif
_cod_data_source_block SX3
_cod_database_code 7043461
_shelx_shelxl_version_number 2014/7
_shelx_space_group_comment
;
The symmetry employed for this shelxl refinement is uniquely defined
by the following loop, which should always be used as a source of
symmetry information in preference to the above space-group names.
They are only intended as comments.
;

loop_
_space_group_symop_operation_xyz
'x, y, z'
'-x, y+1/2, -z+1/2'
'-x, -y, -z'
'x, -y-1/2, z-1/2'

loop_
_atom_site_label
_atom_site_type_symbol
_atom_site_fract_x
_atom_site_fract_y
_atom_site_fract_z
_atom_site_U_iso_or_equiv
_atom_site_adp_type
_atom_site_occupancy
_atom_site_site_symmetry_order
_atom_site_calc_flag
_atom_site_refinement_flags_posn
_atom_site_refinement_flags_adp
Zn1 Zn 1.01183(5) 0.56705(2) 0.41421(4) 0.0229(3) Uani 1 1 d . .
C1 C 1.2547(4) 0.4728(2) 0.3019(3) 0.0218(7) Uani 1 1 d . .
C8 C 1.5055(5) 0.5726(2) 0.3780(5) 0.0339(9) Uani 1 1 d . .
H2 H 1.5864 0.6078 0.4013 0.041 Uiso 1 1 calc R U
C6 C 1.4113(5) 0.4572(2) 0.2811(4) 0.0297(8) Uani 1 1 d . .
H4 H 1.4309 0.4135 0.2408 0.036 Uiso 1 1 calc R U
C9 C 1.3499(5) 0.5839(2) 0.3996(4) 0.0294(8) Uani 1 1 d . .
H9 H 1.3290 0.6269 0.4416 0.035 Uiso 1 1 calc R U
C7 C 1.5366(5) 0.5067(2) 0.3203(4) 0.0314(8) Uani 1 1 d . .
H3 H 1.6410 0.4960 0.3081 0.038 Uiso 1 1 calc R U
N1 N 1.2273(4) 0.53600(17) 0.3628(3) 0.0240(6) Uani 1 1 d . .
C3 C 0.9756(5) 0.42044(19) 0.2917(3) 0.0211(7) Uani 1 1 d . .
C2 C 1.1181(5) 0.4216(2) 0.2515(4) 0.0229(7) Uani 1 1 d . .
C16 C 1.1506(5) 0.3673(2) 0.1479(4) 0.0344(9) Uani 1 1 d . .
H7A H 1.2376 0.3350 0.1869 0.052 Uiso 1 1 calc R U
H7B H 1.1806 0.3934 0.0757 0.052 Uiso 1 1 calc R U
H7C H 1.0541 0.3391 0.1158 0.052 Uiso 1 1 calc R U
O1 O 0.9349(3) 0.46310(14) 0.3881(2) 0.0221(5) Uani 1 1 d . .
C10 C 0.8390(5) 0.3701(2) 0.2337(4) 0.0247(7) Uani 1 1 d . .
C15 C 0.8081(6) 0.3084(2) 0.3043(4) 0.0366(9) Uani 1 1 d . .
H10 H 0.8763 0.2970 0.3846 0.044 Uiso 1 1 calc R U
C11 C 0.7372(5) 0.3874(2) 0.1128(4) 0.0316(8) Uani 1 1 d . .
C12 C 0.6023(6) 0.3407(3) 0.0664(5) 0.0427(11) Uani 1 1 d . .
H13 H 0.5314 0.3516 -0.0128 0.051 Uiso 1 1 calc R U
C13 C 0.5754(6) 0.2803(3) 0.1362(6) 0.0468(13) Uani 1 1 d . .
H12 H 0.4878 0.2499 0.1028 0.056 Uiso 1 1 calc R U
C14 C 0.6747(7) 0.2636(3) 0.2545(6) 0.0503(14) Uani 1 1 d . .
H11 H 0.6536 0.2226 0.3017 0.060 Uiso 1 1 calc R U
C17 C 0.7654(8) 0.4532(3) 0.0330(6) 0.0545(14) Uani 1 1 d . .
H15A H 0.8331 0.4398 -0.0279 0.082 Uiso 1 1 calc R U
H1 H 0.8182 0.4908 0.0912 0.082 Uiso 1 1 calc R U
H15C H 0.6629 0.4711 -0.0153 0.082 Uiso 1 1 calc R U
C4 C 0.9128(6) 0.6625(2) 0.3585(4) 0.0326(9) Uani 1 1 d . .
H16A H 0.8363 0.6744 0.4145 0.039 Uiso 1 1 calc R U
H16B H 0.9977 0.6994 0.3738 0.039 Uiso 1 1 calc R U
C5 C 0.8250(8) 0.6674(3) 0.2159(5) 0.0553(15) Uani 1 1 d . .
H17A H 0.9014 0.6606 0.1591 0.083 Uiso 1 1 calc R U
H17B H 0.7749 0.7147 0.1997 0.083 Uiso 1 1 calc R U
H17C H 0.7429 0.6301 0.1983 0.083 Uiso 1 1 calc R U

loop_
_atom_site_aniso_label
_atom_site_aniso_U_11
_atom_site_aniso_U_22
_atom_site_aniso_U_33
_atom_site_aniso_U_23
_atom_site_aniso_U_13
_atom_site_aniso_U_12
Zn1 0.0241(4) 0.0240(4) 0.0232(4) -0.00077(13) 0.0107(2) 0.00123(13)
C1 0.0196(16) 0.0278(16) 0.0202(15) 0.0017(13) 0.0092(12) 0.0044(13)
C8 0.024(2) 0.043(3) 0.036(2) 0.0005(17) 0.0083(16) -0.0066(14)
C6 0.0240(18) 0.037(2) 0.0316(19) -0.0023(16) 0.0127(15) 0.0052(15)
C9 0.030(2) 0.0299(18) 0.031(2) -0.0027(16) 0.0116(16) -0.0032(15)
C7 0.0151(16) 0.050(2) 0.0309(19) 0.0027(16) 0.0080(14) 0.0002(14)
N1 0.0257(15) 0.0266(15) 0.0232(14) 0.0011(11) 0.0134(12) 0.0010(12)
C3 0.0254(18) 0.0221(14) 0.0177(15) -0.0002(12) 0.0090(13) -0.0004(13)
C2 0.0225(18) 0.0267(16) 0.0214(17) -0.0026(12) 0.0091(14) 0.0008(13)
C16 0.036(2) 0.038(2) 0.034(2) -0.0100(17) 0.0190(17) -0.0013(17)
O1 0.0232(13) 0.0254(13) 0.0202(12) -0.0036(9) 0.0108(10) 0.0001(9)
C10 0.0287(18) 0.0269(17) 0.0212(16) -0.0062(13) 0.0118(14) -0.0036(13)
C15 0.045(2) 0.036(2) 0.031(2) -0.0011(16) 0.0137(18) -0.0099(18)
C11 0.030(2) 0.038(2) 0.0269(18) -0.0070(15) 0.0071(15) -0.0021(16)
C12 0.037(2) 0.048(3) 0.042(2) -0.019(2) 0.0052(19) 0.0025(19)
C13 0.035(2) 0.045(2) 0.066(3) -0.029(2) 0.023(2) -0.016(2)
C14 0.066(4) 0.038(2) 0.056(3) -0.015(2) 0.034(3) -0.027(2)
C17 0.065(4) 0.057(3) 0.036(3) 0.014(2) -0.002(2) -0.002(3)
C4 0.045(2) 0.0265(18) 0.0265(19) 0.0008(15) 0.0087(17) 0.0031(16)
C5 0.074(4) 0.047(3) 0.037(3) 0.005(2) -0.007(3) 0.005(3)

loop_
_atom_type_symbol
_atom_type_description
_atom_type_scat_dispersion_real
_atom_type_scat_dispersion_imag
_atom_type_scat_source
C C 0.0033 0.0016 'International Tables Vol C Tables 4.2.6.8 and 6.1.1.4'
H H 0.0000 0.0000 'International Tables Vol C Tables 4.2.6.8 and 6.1.1.4'
N N 0.0061 0.0033 'International Tables Vol C Tables 4.2.6.8 and 6.1.1.4'
O O 0.0106 0.0060 'International Tables Vol C Tables 4.2.6.8 and 6.1.1.4'
Zn Zn 0.2839 1.4301 'International Tables Vol C Tables 4.2.6.8 and 6.1.1.4'

loop_
_geom_angle_atom_site_label_1
_geom_angle_atom_site_label_2
_geom_angle_atom_site_label_3
_geom_angle
_geom_angle_site_symmetry_1
_geom_angle_site_symmetry_3
C4 Zn1 O1 133.95(16) . .
C4 Zn1 N1 120.60(16) . .
O1 Zn1 N1 88.88(11) . .
C4 Zn1 O1 121.17(14) . 3_766
O1 Zn1 O1 83.16(11) . 3_766
N1 Zn1 O1 98.83(12) . 3_766
C4 Zn1 Zn1 143.88(14) . 3_766
O1 Zn1 Zn1 42.42(7) . 3_766
N1 Zn1 Zn1 95.25(9) . 3_766
O1 Zn1 Zn1 40.73(7) 3_766 3_766
N1 C1 C6 119.7(3) . .
N1 C1 C2 120.3(3) . .
C6 C1 C2 119.9(3) . .
C9 C8 C7 117.6(4) . .
C7 C6 C1 120.2(4) . .
N1 C9 C8 123.4(4) . .
C6 C7 C8 119.5(4) . .
C9 N1 C1 119.5(3) . .
C9 N1 Zn1 114.1(3) . .
C1 N1 Zn1 126.3(3) . .
O1 C3 C2 126.0(3) . .
O1 C3 C10 111.1(3) . .
C2 C3 C10 123.0(3) . .
C3 C2 C1 125.0(3) . .
C3 C2 C16 120.2(4) . .
C1 C2 C16 114.8(3) . .
C3 O1 Zn1 121.3(2) . .
C3 O1 Zn1 122.1(2) . 3_766
Zn1 O1 Zn1 96.85(10) . 3_766
C15 C10 C11 120.3(4) . .
C15 C10 C3 119.7(3) . .
C11 C10 C3 119.9(3) . .
C14 C15 C10 120.0(4) . .
C10 C11 C12 117.8(4) . .
C10 C11 C17 122.3(4) . .
C12 C11 C17 119.9(4) . .
C13 C12 C11 120.9(5) . .
C14 C13 C12 121.2(4) . .
C13 C14 C15 119.8(5) . .
C5 C4 Zn1 115.6(3) . .

loop_
_geom_bond_atom_site_label_1
_geom_bond_atom_site_label_2
_geom_bond_distance
_geom_bond_site_symmetry_2
Zn1 C4 1.966(4) .
Zn1 O1 2.005(3) .
Zn1 N1 2.062(3) .
Zn1 O1 2.073(3) 3_766
Zn1 Zn1 3.0506(9) 3_766
C1 N1 1.356(5) .
C1 C6 1.401(5) .
C1 C2 1.488(5) .
C8 C9 1.382(6) .
C8 C7 1.389(6) .
C6 C7 1.384(6) .
C9 N1 1.345(5) .
C3 O1 1.359(4) .
C3 C2 1.342(5) .
C3 C10 1.496(5) .
C2 C16 1.522(5) .
O1 Zn1 2.073(3) 3_766
C10 C15 1.394(5) .
C10 C11 1.398(5) .
C15 C14 1.397(6) .
C11 C12 1.421(6) .
C11 C17 1.501(7) .
C12 C13 1.360(8) .
C13 C14 1.366(9) .
C4 C5 1.509(6) .

loop_
_geom_torsion_atom_site_label_1
_geom_torsion_atom_site_label_2
_geom_torsion_atom_site_label_3
_geom_torsion_atom_site_label_4
_geom_torsion
_geom_torsion_site_symmetry_4
N1 C1 C6 C7 -1.2(6) .
C2 C1 C6 C7 176.0(4) .
C7 C8 C9 N1 -2.7(7) .
C1 C6 C7 C8 -1.3(6) .
C9 C8 C7 C6 3.1(7) .
C8 C9 N1 C1 0.3(6) .
C8 C9 N1 Zn1 178.1(4) .
C6 C1 N1 C9 1.7(5) .
C2 C1 N1 C9 -175.4(3) .
C6 C1 N1 Zn1 -175.8(3) .
C2 C1 N1 Zn1 7.0(5) .
O1 C3 C2 C1 -3.0(6) .
C10 C3 C2 C1 177.2(3) .
O1 C3 C2 C16 176.2(4) .
C10 C3 C2 C16 -3.6(6) .
N1 C1 C2 C3 -20.0(6) .
C6 C1 C2 C3 162.8(4) .
N1 C1 C2 C16 160.7(4) .
C6 C1 C2 C16 -16.5(5) .
C2 C3 O1 Zn1 35.8(5) .
C10 C3 O1 Zn1 -144.4(2) .
C2 C3 O1 Zn1 -87.3(4) 3_766
C10 C3 O1 Zn1 92.6(3) 3_766
O1 C3 C10 C15 -75.9(4) .
C2 C3 C10 C15 103.9(5) .
O1 C3 C10 C11 100.4(4) .
C2 C3 C10 C11 -79.8(5) .
C11 C10 C15 C14 -0.2(6) .
C3 C10 C15 C14 176.0(4) .
C15 C10 C11 C12 0.7(6) .
C3 C10 C11 C12 -175.6(4) .
C15 C10 C11 C17 -180.0(5) .
C3 C10 C11 C17 3.8(6) .
C10 C11 C12 C13 -1.4(6) .
C17 C11 C12 C13 179.2(5) .
C11 C12 C13 C14 1.6(7) .
C12 C13 C14 C15 -1.1(8) .
C10 C15 C14 C13 0.4(7) .
